data_6000101
loop_
_publ_author_name
'Woodward, P. M.'
'Cox, D. E.'
'Moshopoulou, E.'
'Sleight, A. W.'
'Morimoto, S.'

_publ_section_title
;
 Structural studies of charge disproportionation and magnetic order in
 CaFeO3
;
_journal_name_full 'Physical Review B'
_journal_page_first 844
_journal_page_last 855
_journal_paper_doi 10.1103/PhysRevB.62.844
_journal_volume 62
_journal_year 2000
_chemical_formula_sum 'Ca Fe O3'
_space_group_name_H-M_alt 'P 1 21/n 1'
_cell_angle_alpha 90.000
_cell_angle_beta 90.065
_cell_angle_gamma 90.000
_cell_length_a 5.3118
_cell_length_b 5.3478
_cell_length_c 7.5206
_cell_volume 213.63
_diffrn_ambient_temperature 15
_cod_database_code 6000101

loop_
_atom_site_label
_atom_site_fract_x
_atom_site_fract_y
_atom_site_fract_z
? ? ? ?
